data_4104246
loop_
_publ_author_name
'Brandon A. Rodriguez'
'Massimiliano Delferro'
'Tobin J. Marks'

_publ_section_title
;
 Bimetallic Effects for Enhanced Polar Comonomer Enchainment Selectivity
 in Catalytic Ethylene Polymerization
;
_journal_name_full 'Journal of the American Chemical Society'
_journal_page_first 5902
_journal_page_last 5919
_journal_paper_doi 10.1021/ja900257k
_journal_volume 131
_journal_year 2009
_chemical_formula_sum 'C44 H64 N2 Ni2 O2 P2'
_chemical_formula_weight 832.33
_chemical_name_common Ni2BisO=PMe3
_chemical_name_systematic
; 
 ? 
;
_space_group_IT_number 14
_symmetry_cell_setting monoclinic
_symmetry_space_group_name_Hall '-P 2ybc'
_symmetry_space_group_name_H-M 'P 1 21/c 1'
_atom_sites_solution_hydrogens geom
_atom_sites_solution_primary direct
_atom_sites_solution_secondary difmap
_audit_creation_method SHELXL-97
_cell_angle_alpha 90.00
_cell_angle_beta 92.307(18)
_cell_angle_gamma 90.00
_cell_formula_units_Z 4
_cell_length_a 10.436(8)
_cell_length_b 14.220(12)
_cell_length_c 27.63(2)
_cell_measurement_reflns_used 11819
_cell_measurement_temperature 100(2)
_cell_measurement_theta_max 30.00
_cell_measurement_theta_min 2.06
_cell_volume 4097(6)
_computing_structure_refinement 'SHELXL-97 (Sheldrick, 1997)'
_computing_structure_solution 'SHELXS-97 (Sheldrick, 1990)'
_diffrn_ambient_temperature 100(2)
_diffrn_measured_fraction_theta_full 0.33
_diffrn_measured_fraction_theta_max 0.33
_diffrn_measurement_device_type 'CCD area detector'
_diffrn_measurement_method 'phi and omega scans'
_diffrn_radiation_monochromator graphite
_diffrn_radiation_source 'fine-focus sealed tube'
_diffrn_radiation_type CuK\a
_diffrn_radiation_wavelength 1.54178
_diffrn_reflns_av_R_equivalents 0.0761
_diffrn_reflns_av_sigmaI/netI 0.0651
_diffrn_reflns_limit_h_max 12
_diffrn_reflns_limit_h_min -8
_diffrn_reflns_limit_k_max 16
_diffrn_reflns_limit_k_min -16
_diffrn_reflns_limit_l_max 27
_diffrn_reflns_limit_l_min -32
_diffrn_reflns_number 23780
_diffrn_reflns_theta_full 66.33
_diffrn_reflns_theta_max 66.33
_diffrn_reflns_theta_min 3.20
_exptl_absorpt_coefficient_mu 2.170
_exptl_absorpt_correction_T_max 0.7761
_exptl_absorpt_correction_T_min 0.5080
_exptl_absorpt_correction_type numerical
_exptl_absorpt_process_details 'faces indexed'
_exptl_crystal_colour red
_exptl_crystal_density_diffrn 1.349
_exptl_crystal_density_meas 1.261
_exptl_crystal_density_method 'not measured'
_exptl_crystal_description needle
_exptl_crystal_F_000 1776
_exptl_crystal_size_max 0.36
_exptl_crystal_size_mid 0.22
_exptl_crystal_size_min 0.12
_refine_diff_density_max 1.153
_refine_diff_density_min -1.146
_refine_diff_density_rms 0.260
_refine_ls_extinction_method none
_refine_ls_goodness_of_fit_ref 1.018
_refine_ls_hydrogen_treatment mixed
_refine_ls_matrix_type full
_refine_ls_number_parameters 471
_refine_ls_number_reflns 6707
_refine_ls_number_restraints 0
_refine_ls_restrained_S_all 1.018
_refine_ls_R_factor_all 0.1143
_refine_ls_R_factor_gt 0.0836
_refine_ls_shift/su_max 0.09
_refine_ls_shift/su_mean 0.03
_refine_ls_structure_factor_coef Fsqd
_refine_ls_weighting_details 'calc w=1/[\s^2^(Fo^2^)+(0.1786P)^2^+6.8653P] where P=(Fo^2^+2Fc^2^)/3'
_refine_ls_weighting_scheme calc
_refine_ls_wR_factor_gt 0.2469
_refine_ls_wR_factor_ref 0.2733
_reflns_number_gt 4733
_reflns_number_total 6707
_reflns_threshold_expression >2sigma(I)
_cod_data_source_file ja900257k_si_003.cif
_cod_data_source_block s21z_0m
_cod_database_code 4104246

loop_
_symmetry_equiv_pos_as_xyz
'x, y, z'
'-x, y+1/2, -z+1/2'
'-x, -y, -z'
'x, -y-1/2, z-1/2'

loop_
_atom_site_label
_atom_site_type_symbol
_atom_site_fract_x
_atom_site_fract_y
_atom_site_fract_z
_atom_site_U_iso_or_equiv
_atom_site_adp_type
_atom_site_occupancy
_atom_site_symmetry_multiplicity
_atom_site_calc_flag
_atom_site_refinement_flags
Ni01 Ni -0.03434(8) 0.94526(6) 0.04616(3) 0.0229(3) Uani 1 1 d .
P1 P -0.23125(17) 1.11969(11) 0.06146(5) 0.0443(5) Uani 1 1 d .
O1 O 0.0876(3) 1.0441(2) 0.02481(11) 0.0259(8) Uani 1 1 d .
O2 O 0.0808(3) 0.9212(2) 0.10091(12) 0.0277(8) Uani 1 1 d .
P2 P 0.6042(3) 0.44724(17) 0.07783(9) 0.0789(7) Uani 1 1 d .
O4 O -0.1696(4) 1.0271(2) 0.07283(13) 0.0330(9) Uani 1 1 d .
N1 N -0.1300(4) 0.8229(3) 0.05127(14) 0.0249(9) Uani 1 1 d .
N2 N 0.1709(4) 0.8654(3) 0.24168(16) 0.0367(11) Uani 1 1 d .
C1 C 0.1746(5) 1.0919(3) 0.05123(17) 0.0241(11) Uani 1 1 d .
C2 C 0.2310(5) 1.1734(3) 0.03127(17) 0.0255(11) Uani 1 1 d .
C3 C 0.3184(5) 1.2273(4) 0.06093(18) 0.0316(12) Uani 1 1 d .
H3 H 0.3574 1.2812 0.0475 0.038 Uiso 1 1 calc R
C4 C 0.3475(5) 1.2048(4) 0.10684(19) 0.0346(13) Uani 1 1 d .
H4 H 0.4030 1.2446 0.1257 0.042 Uiso 1 1 calc R
C5 C 0.2972(5) 1.1225(4) 0.12818(18) 0.0289(12) Uani 1 1 d .
C6 C 0.3329(5) 1.0991(4) 0.17635(19) 0.0353(13) Uani 1 1 d .
H6 H 0.3914 1.1380 0.1944 0.042 Uiso 1 1 calc R
C7 C 0.2838(6) 1.0209(4) 0.19710(18) 0.0375(13) Uani 1 1 d .
H7 H 0.3085 1.0062 0.2297 0.045 Uiso 1 1 calc R
C8 C 0.1986(5) 0.9619(4) 0.17186(18) 0.0294(12) Uani 1 1 d .
C9 C 0.1594(5) 0.9799(4) 0.12273(17) 0.0255(11) Uani 1 1 d .
C10 C 0.2093(5) 1.0635(4) 0.10036(17) 0.0249(11) Uani 1 1 d .
C11 C 0.1488(5) 0.8784(4) 0.19658(19) 0.0319(12) Uani 1 1 d .
H11 H 0.0994 0.8335 0.1785 0.038 Uiso 1 1 calc R
C12 C 0.1354(6) 0.7764(4) 0.26174(19) 0.0379(14) Uani 1 1 d .
C13 C 0.2115(6) 0.6977(4) 0.25344(19) 0.0380(13) Uani 1 1 d .
C14 C 0.1738(6) 0.6107(5) 0.2733(2) 0.0438(15) Uani 1 1 d .
H14 H 0.2224 0.5555 0.2676 0.053 Uiso 1 1 calc R
C15 C 0.0657(6) 0.6056(5) 0.3013(2) 0.0471(16) Uani 1 1 d .
H15 H 0.0399 0.5467 0.3139 0.057 Uiso 1 1 calc R
C16 C -0.0042(6) 0.6853(5) 0.3108(2) 0.0504(17) Uani 1 1 d .
H16 H -0.0765 0.6803 0.3304 0.061 Uiso 1 1 calc R
C17 C 0.0291(6) 0.7744(5) 0.2920(2) 0.0477(16) Uani 1 1 d .
C18 C 0.3366(6) 0.7061(4) 0.2274(2) 0.0417(14) Uani 1 1 d .
H18 H 0.3170 0.7397 0.1962 0.050 Uiso 1 1 calc R
C19 C 0.4310(6) 0.7689(5) 0.2579(2) 0.0488(16) Uani 1 1 d .
H19A H 0.4408 0.7437 0.2908 0.073 Uiso 1 1 calc R
H19B H 0.3972 0.8331 0.2591 0.073 Uiso 1 1 calc R
H19C H 0.5146 0.7696 0.2429 0.073 Uiso 1 1 calc R
C20 C 0.3970(7) 0.6129(5) 0.2150(2) 0.0516(17) Uani 1 1 d .
H20A H 0.4233 0.5800 0.2450 0.077 Uiso 1 1 calc R
H20B H 0.4723 0.6239 0.1957 0.077 Uiso 1 1 calc R
H20C H 0.3346 0.5744 0.1964 0.077 Uiso 1 1 calc R
C21 C -0.0464(8) 0.8630(6) 0.3037(3) 0.068(2) Uani 1 1 d .
H21 H -0.0011 0.9189 0.2906 0.082 Uiso 1 1 calc R
C22 C -0.0653(10) 0.8778(6) 0.3583(3) 0.084(3) Uani 1 1 d .
H22A H -0.0919 0.9429 0.3640 0.126 Uiso 1 1 calc R
H22B H 0.0156 0.8653 0.3764 0.126 Uiso 1 1 calc R
H22C H -0.1315 0.8347 0.3692 0.126 Uiso 1 1 calc R
C23 C -0.1786(9) 0.8561(7) 0.2789(4) 0.089(3) Uani 1 1 d .
H23A H -0.2249 0.8028 0.2923 0.134 Uiso 1 1 calc R
H23B H -0.1699 0.8469 0.2441 0.134 Uiso 1 1 calc R
H23C H -0.2262 0.9143 0.2845 0.134 Uiso 1 1 calc R
C24 C -0.1110(8) 1.2145(5) 0.0600(3) 0.0587(19) Uani 1 1 d .
H24A H -0.0574 1.2132 0.0899 0.088 Uiso 1 1 calc R
H24B H -0.1546 1.2754 0.0570 0.088 Uiso 1 1 calc R
H24C H -0.0570 1.2053 0.0321 0.088 Uiso 1 1 calc R
C25 C -0.3293(7) 1.1575(5) 0.1081(3) 0.059(2) Uani 1 1 d .
H25A H -0.4018 1.1142 0.1106 0.089 Uiso 1 1 calc R
H25B H -0.3616 1.2209 0.1007 0.089 Uiso 1 1 calc R
H25C H -0.2792 1.1586 0.1388 0.089 Uiso 1 1 calc R
C26 C -0.3138(9) 1.1276(6) 0.0048(3) 0.075(2) Uani 1 1 d .
H26A H -0.2568 1.1084 -0.0208 0.112 Uiso 1 1 calc R
H26B H -0.3418 1.1926 -0.0008 0.112 Uiso 1 1 calc R
H26C H -0.3888 1.0861 0.0044 0.112 Uiso 1 1 calc R
C27 C -0.2051(5) 0.7906(3) 0.01621(17) 0.0253(11) Uani 1 1 d .
H27 H -0.2494 0.7343 0.0235 0.030 Uiso 1 1 calc R
C28 C -0.1294(5) 0.7682(3) 0.09557(17) 0.0256(11) Uani 1 1 d .
C29 C -0.2309(5) 0.7778(4) 0.12670(18) 0.0293(12) Uani 1 1 d .
C30 C -0.2278(6) 0.7211(4) 0.16827(19) 0.0369(13) Uani 1 1 d .
H30 H -0.2966 0.7254 0.1897 0.044 Uiso 1 1 calc R
C31 C -0.1286(6) 0.6593(4) 0.17937(19) 0.0405(14) Uani 1 1 d .
H31 H -0.1287 0.6223 0.2080 0.049 Uiso 1 1 calc R
C32 C -0.0281(6) 0.6525(4) 0.1476(2) 0.0374(13) Uani 1 1 d .
H32 H 0.0406 0.6105 0.1551 0.045 Uiso 1 1 calc R
C33 C -0.0257(5) 0.7058(4) 0.10513(18) 0.0315(12) Uani 1 1 d .
C34 C -0.3422(5) 0.8455(4) 0.11691(19) 0.0341(13) Uani 1 1 d .
H34 H -0.3221 0.8830 0.0876 0.041 Uiso 1 1 calc R
C35 C -0.3566(7) 0.9150(4) 0.1589(2) 0.0480(16) Uani 1 1 d .
H35A H -0.4293 0.9569 0.1515 0.072 Uiso 1 1 calc R
H35B H -0.2780 0.9524 0.1632 0.072 Uiso 1 1 calc R
H35C H -0.3716 0.8802 0.1887 0.072 Uiso 1 1 calc R
C36 C -0.4655(6) 0.7932(5) 0.1055(2) 0.0457(15) Uani 1 1 d .
H36A H -0.4571 0.7565 0.0758 0.069 Uiso 1 1 calc R
H36B H -0.5359 0.8384 0.1010 0.069 Uiso 1 1 calc R
H36C H -0.4836 0.7509 0.1324 0.069 Uiso 1 1 calc R
C37 C 0.0787(6) 0.6936(4) 0.0694(2) 0.0367(13) Uani 1 1 d .
H37 H 0.0767 0.7505 0.0481 0.044 Uiso 1 1 calc R
C38 C 0.0528(7) 0.6088(5) 0.0368(2) 0.0544(17) Uani 1 1 d .
H38A H 0.0512 0.5516 0.0565 0.082 Uiso 1 1 calc R
H38B H 0.1207 0.6036 0.0134 0.082 Uiso 1 1 calc R
H38C H -0.0302 0.6166 0.0193 0.082 Uiso 1 1 calc R
C39 C 0.2124(6) 0.6884(6) 0.0935(2) 0.0542(18) Uani 1 1 d .
H39A H 0.2283 0.7450 0.1131 0.081 Uiso 1 1 calc R
H39B H 0.2764 0.6841 0.0686 0.081 Uiso 1 1 calc R
H39C H 0.2185 0.6327 0.1144 0.081 Uiso 1 1 calc R
C40 C 0.7169(14) 0.5308(8) 0.0633(5) 0.131(5) Uani 1 1 d .
C41 C 0.4572(12) 0.5074(11) 0.0817(5) 0.139(5) Uani 1 1 d .
O5 O 0.5994(8) 0.3660(5) 0.0473(3) 0.107(2) Uani 1 1 d .
C43 C 0.6538(16) 0.4304(9) 0.1396(4) 0.132(5) Uani 1 1 d .

loop_
_atom_site_aniso_label
_atom_site_aniso_U_11
_atom_site_aniso_U_22
_atom_site_aniso_U_33
_atom_site_aniso_U_23
_atom_site_aniso_U_13
_atom_site_aniso_U_12
Ni01 0.0212(5) 0.0240(5) 0.0232(4) 0.0022(3) -0.0015(3) -0.0044(4)
P1 0.0559(11) 0.0401(9) 0.0371(8) 0.0019(6) 0.0048(7) 0.0184(8)
O1 0.0282(19) 0.0262(18) 0.0231(16) 0.0006(14) -0.0027(14) -0.0092(15)
O2 0.0248(19) 0.0284(18) 0.0293(17) 0.0064(14) -0.0061(14) -0.0062(15)
P2 0.0841(17) 0.0648(14) 0.0882(16) -0.0060(12) 0.0063(13) -0.0046(12)
O4 0.035(2) 0.0280(19) 0.0361(19) 0.0037(15) 0.0083(16) 0.0003(16)
N1 0.024(2) 0.027(2) 0.024(2) 0.0014(17) 0.0019(17) -0.0015(18)
N2 0.031(3) 0.047(3) 0.032(2) 0.014(2) -0.0027(19) -0.004(2)
C1 0.019(3) 0.029(3) 0.024(2) -0.002(2) -0.0006(19) -0.003(2)
C2 0.021(3) 0.026(3) 0.030(2) -0.004(2) 0.000(2) -0.006(2)
C3 0.027(3) 0.035(3) 0.033(3) 0.002(2) 0.002(2) -0.011(2)
C4 0.032(3) 0.037(3) 0.034(3) -0.005(2) -0.007(2) -0.012(2)
C5 0.022(3) 0.036(3) 0.028(3) 0.000(2) -0.004(2) -0.003(2)
C6 0.031(3) 0.043(3) 0.031(3) 0.000(2) -0.007(2) -0.012(3)
C7 0.040(3) 0.049(3) 0.023(2) 0.007(2) -0.007(2) -0.005(3)
C8 0.023(3) 0.036(3) 0.029(3) 0.006(2) -0.003(2) -0.004(2)
C9 0.021(3) 0.029(3) 0.026(2) 0.002(2) 0.001(2) 0.000(2)
C10 0.021(3) 0.032(3) 0.022(2) 0.001(2) 0.0001(19) -0.003(2)
C11 0.022(3) 0.038(3) 0.035(3) 0.006(2) -0.001(2) -0.003(2)
C12 0.034(3) 0.047(4) 0.032(3) 0.014(2) -0.002(2) -0.006(3)
C13 0.038(3) 0.045(3) 0.031(3) 0.012(2) -0.002(2) -0.002(3)
C14 0.043(4) 0.047(4) 0.041(3) 0.015(3) 0.000(3) 0.000(3)
C15 0.040(4) 0.051(4) 0.050(4) 0.021(3) 0.001(3) -0.009(3)
C16 0.039(4) 0.054(4) 0.059(4) 0.022(3) 0.012(3) 0.002(3)
C17 0.038(4) 0.053(4) 0.053(4) 0.020(3) 0.011(3) -0.003(3)
C18 0.038(3) 0.050(4) 0.037(3) 0.017(3) 0.005(3) 0.002(3)
C19 0.037(4) 0.058(4) 0.052(4) 0.022(3) -0.001(3) 0.000(3)
C20 0.046(4) 0.060(4) 0.049(4) 0.014(3) 0.012(3) 0.003(3)
C21 0.063(5) 0.066(5) 0.077(5) 0.036(4) 0.033(4) 0.012(4)
C22 0.109(8) 0.074(6) 0.070(5) -0.015(4) 0.025(5) -0.014(5)
C23 0.075(6) 0.084(6) 0.106(7) -0.038(5) -0.023(5) 0.031(5)
C24 0.070(5) 0.046(4) 0.061(4) -0.002(3) 0.014(4) 0.003(4)
C25 0.051(4) 0.054(4) 0.074(5) 0.019(4) 0.030(4) 0.026(3)
C26 0.073(6) 0.078(6) 0.073(5) 0.015(4) -0.008(4) 0.007(5)
C27 0.022(3) 0.023(3) 0.031(3) -0.001(2) 0.005(2) -0.007(2)
C28 0.028(3) 0.021(2) 0.028(2) 0.0013(19) 0.000(2) -0.009(2)
C29 0.032(3) 0.028(3) 0.028(2) 0.003(2) 0.002(2) -0.009(2)
C30 0.041(3) 0.040(3) 0.030(3) 0.002(2) 0.010(2) -0.010(3)
C31 0.056(4) 0.035(3) 0.031(3) 0.010(2) -0.001(3) -0.005(3)
C32 0.039(3) 0.033(3) 0.041(3) 0.009(2) -0.001(3) 0.002(3)
C33 0.032(3) 0.032(3) 0.031(3) 0.002(2) -0.003(2) -0.002(2)
C34 0.035(3) 0.036(3) 0.033(3) 0.003(2) 0.008(2) -0.005(2)
C35 0.056(4) 0.040(3) 0.049(4) 0.001(3) 0.016(3) 0.006(3)
C36 0.029(3) 0.054(4) 0.055(4) 0.012(3) 0.005(3) -0.002(3)
C37 0.033(3) 0.038(3) 0.038(3) 0.006(2) 0.000(2) 0.007(3)
C38 0.066(5) 0.045(4) 0.052(4) -0.005(3) 0.013(3) 0.005(3)
C39 0.035(4) 0.076(5) 0.052(4) 0.010(3) 0.001(3) 0.008(3)
C40 0.163(13) 0.085(8) 0.148(11) -0.028(7) 0.043(9) -0.039(8)
C41 0.093(9) 0.171(13) 0.151(11) -0.074(10) -0.008(8) 0.031(9)
O5 0.119(6) 0.067(4) 0.137(6) -0.013(4) 0.035(5) -0.002(4)
C43 0.201(15) 0.105(9) 0.086(7) 0.022(6) -0.042(8) -0.036(9)

loop_
_atom_type_symbol
_atom_type_description
_atom_type_scat_dispersion_real
_atom_type_scat_dispersion_imag
_atom_type_scat_source
C C 0.0181 0.0091 'International Tables Vol C Tables 4.2.6.8 and 6.1.1.4'
H H 0.0000 0.0000 'International Tables Vol C Tables 4.2.6.8 and 6.1.1.4'
N N 0.0311 0.0180 'International Tables Vol C Tables 4.2.6.8 and 6.1.1.4'
O O 0.0492 0.0322 'International Tables Vol C Tables 4.2.6.8 and 6.1.1.4'
P P 0.2955 0.4335 'International Tables Vol C Tables 4.2.6.8 and 6.1.1.4'
Ni Ni -3.0029 0.5091 'International Tables Vol C Tables 4.2.6.8 and 6.1.1.4'

loop_
_geom_angle_atom_site_label_1
_geom_angle_atom_site_label_2
_geom_angle_atom_site_label_3
_geom_angle
_geom_angle_site_symmetry_3
O2 Ni01 O4 104.03(16) .
O2 Ni01 O1 88.42(14) .
O4 Ni01 O1 99.61(16) .
O2 Ni01 N1 94.97(15) .
O4 Ni01 N1 96.79(17) .
O1 Ni01 N1 161.91(16) .
O2 Ni01 O1 156.08(16) 3_575
O4 Ni01 O1 98.26(15) 3_575
O1 Ni01 O1 79.30(14) 3_575
N1 Ni01 O1 90.88(15) 3_575
O4 P1 C25 112.0(3) .
O4 P1 C26 115.8(3) .
C25 P1 C26 110.7(4) .
O4 P1 C24 111.2(3) .
C25 P1 C24 102.1(4) .
C26 P1 C24 104.1(4) .
C1 O1 Ni01 128.8(3) .
C1 O1 Ni01 130.5(3) 3_575
Ni01 O1 Ni01 100.70(14) 3_575
C9 O2 Ni01 127.7(3) .
O5 P2 C40 115.2(5) .
O5 P2 C41 114.7(5) .
C40 P2 C41 106.4(8) .
O5 P2 C43 117.3(5) .
C40 P2 C43 98.1(7) .
C41 P2 C43 103.1(7) .
P1 O4 Ni01 138.0(2) .
C27 N1 C28 114.8(4) .
C27 N1 Ni01 122.5(3) .
C28 N1 Ni01 122.5(3) .
C11 N2 C12 117.8(5) .
O1 C1 C2 119.3(4) .
O1 C1 C10 120.8(4) .
C2 C1 C10 119.9(4) .
C1 C2 C3 118.7(4) .
C1 C2 C27 125.8(4) 3_575
C3 C2 C27 115.4(4) 3_575
C4 C3 C2 122.3(5) .
C3 C4 C5 121.3(5) .
C6 C5 C4 119.9(5) .
C6 C5 C10 120.4(5) .
C4 C5 C10 119.7(4) .
C7 C6 C5 120.1(5) .
C6 C7 C8 121.7(5) .
C7 C8 C9 121.6(5) .
C7 C8 C11 118.9(5) .
C9 C8 C11 119.5(5) .
O2 C9 C8 118.5(4) .
O2 C9 C10 124.1(4) .
C8 C9 C10 117.4(4) .
C5 C10 C9 118.8(4) .
C5 C10 C1 117.9(4) .
C9 C10 C1 123.3(4) .
N2 C11 C8 121.2(5) .
C13 C12 C17 123.0(5) .
C13 C12 N2 119.0(5) .
C17 C12 N2 117.8(6) .
C12 C13 C14 117.9(6) .
C12 C13 C18 121.3(5) .
C14 C13 C18 120.6(6) .
C15 C14 C13 120.2(6) .
C16 C15 C14 120.6(6) .
C15 C16 C17 121.8(6) .
C16 C17 C12 116.3(6) .
C16 C17 C21 121.6(6) .
C12 C17 C21 122.1(6) .
C20 C18 C13 114.3(5) .
C20 C18 C19 111.4(5) .
C13 C18 C19 109.0(5) .
C23 C21 C17 108.6(7) .
C23 C21 C22 107.4(7) .
C17 C21 C22 114.0(6) .
N1 C27 C2 130.0(5) 3_575
C29 C28 C33 122.6(5) .
C29 C28 N1 119.3(5) .
C33 C28 N1 118.1(5) .
C28 C29 C30 117.1(5) .
C28 C29 C34 122.9(4) .
C30 C29 C34 120.1(5) .
C31 C30 C29 122.6(5) .
C30 C31 C32 118.6(5) .
C31 C32 C33 121.9(5) .
C32 C33 C28 117.2(5) .
C32 C33 C37 121.7(5) .
C28 C33 C37 121.1(5) .
C36 C34 C29 111.3(5) .
C36 C34 C35 111.5(5) .
C29 C34 C35 111.7(5) .
C33 C37 C38 111.3(5) .
C33 C37 C39 113.0(5) .
C38 C37 C39 111.0(6) .

loop_
_geom_bond_atom_site_label_1
_geom_bond_atom_site_label_2
_geom_bond_distance
_geom_bond_site_symmetry_2
Ni01 O2 1.924(3) .
Ni01 O4 1.994(4) .
Ni01 O1 2.000(4) .
Ni01 N1 2.014(4) .
Ni01 O1 2.022(4) 3_575
P1 O4 1.493(4) .
P1 C25 1.761(7) .
P1 C26 1.760(8) .
P1 C24 1.843(8) .
O1 C1 1.330(6) .
O1 Ni01 2.022(4) 3_575
O2 C9 1.302(6) .
P2 O5 1.430(7) .
P2 C40 1.731(12) .
P2 C41 1.763(12) .
P2 C43 1.779(11) .
N1 C27 1.305(6) .
N1 C28 1.450(6) .
N2 C11 1.272(7) .
N2 C12 1.436(7) .
C1 C2 1.421(7) .
C1 C10 1.448(7) .
C2 C3 1.426(7) .
C2 C27 1.424(7) 3_575
C3 C4 1.331(7) .
C4 C5 1.421(8) .
C5 C6 1.407(7) .
C5 C10 1.441(7) .
C6 C7 1.361(8) .
C7 C8 1.389(8) .
C8 C9 1.425(7) .
C8 C11 1.475(7) .
C9 C10 1.447(7) .
C12 C13 1.396(9) .
C12 C17 1.416(9) .
C13 C14 1.416(8) .
C13 C18 1.521(8) .
C14 C15 1.396(9) .
C15 C16 1.378(9) .
C16 C17 1.418(9) .
C17 C21 1.528(10) .
C18 C20 1.513(9) .
C18 C19 1.552(9) .
C21 C23 1.517(12) .
C21 C22 1.545(10) .
C27 C2 1.424(7) 3_575
C28 C29 1.398(8) .
C28 C33 1.417(8) .
C29 C30 1.402(7) .
C29 C34 1.524(8) .
C30 C31 1.383(9) .
C31 C32 1.397(8) .
C32 C33 1.398(7) .
C33 C37 1.510(8) .
C34 C36 1.509(8) .
C34 C35 1.535(8) .
C37 C38 1.522(9) .
C37 C39 1.524(8) .
